data_2209817
loop_
_publ_author_name
'Zhao, Shan-Shan'
'Zhao, Ji-Quan'
'Li, Jian-Xun'
'Wang, Qian'
'Zhao, Dong-Min'

_publ_section_title
5-<i>tert</i>-Butyl-3-{[6-(2,2-dimethyl-1,3-dioxolan-4-yl)-2,2-dimethyltetrahydrofuro[3,4-<i>d</i>][1,3]dioxol-4-yloxy]methyl}-2-hydroxybenzaldehyde
_journal_coeditor_code CV2074
_journal_issue 8
_journal_name_full 'Acta Crystallographica Section E'
_journal_page_first o3372
_journal_page_last o3373
_journal_paper_doi 10.1107/S1600536806026821
_journal_volume 62
_journal_year 2006
_chemical_formula_iupac 'C24 H34 O8'
_chemical_formula_moiety 'C24 H34 O8'
_chemical_formula_sum 'C24 H34 O8'
_chemical_formula_weight 450.51
_chemical_name_systematic
;
5-tert-Butyl-3-{[6-(2,2-dimethyl-1,3-dioxolan-4-yl)-2,2-
dimethyltetrahydrofuro[3,4-d][1,3]dioxol-4-yloxy]methyl}-2-
hydroxybenzaldehyde
;
_space_group_IT_number 4
_symmetry_cell_setting monoclinic
_symmetry_space_group_name_Hall 'P 2yb'
_symmetry_space_group_name_H-M 'P 1 21 1'
_atom_sites_solution_hydrogens geom
_atom_sites_solution_primary direct
_atom_sites_solution_secondary difmap
_cell_angle_alpha 90.00
_cell_angle_beta 92.118(2)
_cell_angle_gamma 90.00
_cell_formula_units_Z 4
_cell_length_a 12.7880(19)
_cell_length_b 6.7749(10)
_cell_length_c 26.859(4)
_cell_measurement_reflns_used 6830
_cell_measurement_temperature 113(2)
_cell_measurement_theta_max 27.9
_cell_measurement_theta_min 1.6
_cell_volume 2325.4(6)
_computing_cell_refinement CrystalClear
_computing_data_collection 'CrystalClear (Rigaku/MSC, 2005)'
_computing_data_reduction CrystalClear
_computing_molecular_graphics 'CrystalStructure (Rigaku/MSC, 2005)'
_computing_publication_material CrystalStructure
_computing_structure_refinement 'SHELXL97 (Sheldrick, 1997)'
_computing_structure_solution 'SHELXS97 (Sheldrick, 1997)'
_diffrn_ambient_temperature 113(2)
_diffrn_detector_area_resol_mean 7.31
_diffrn_measured_fraction_theta_full 0.989
_diffrn_measured_fraction_theta_max 0.989
_diffrn_measurement_device_type 'Rigaku Saturn CCD area-detector'
_diffrn_measurement_method \w
_diffrn_radiation_monochromator confocal
_diffrn_radiation_source 'rotating anode'
_diffrn_radiation_type MoK\a
_diffrn_radiation_wavelength 0.71070
_diffrn_reflns_av_R_equivalents 0.0382
_diffrn_reflns_av_sigmaI/netI 0.0409
_diffrn_reflns_limit_h_max 16
_diffrn_reflns_limit_h_min -16
_diffrn_reflns_limit_k_max 7
_diffrn_reflns_limit_k_min -8
_diffrn_reflns_limit_l_max 34
_diffrn_reflns_limit_l_min -34
_diffrn_reflns_number 20584
_diffrn_reflns_theta_full 27.87
_diffrn_reflns_theta_max 27.87
_diffrn_reflns_theta_min 1.59
_diffrn_standards_decay_% 0
_diffrn_standards_interval_count 0
_diffrn_standards_interval_time 0
_diffrn_standards_number 0
_exptl_absorpt_coefficient_mu 0.096
_exptl_absorpt_correction_T_max 0.9848
_exptl_absorpt_correction_T_min 0.9700
_exptl_absorpt_correction_type multi-scan
_exptl_absorpt_process_details '(SADABS; Sheldrick, 1996)'
_exptl_crystal_colour colourless
_exptl_crystal_density_diffrn 1.287
_exptl_crystal_density_method 'not measured'
_exptl_crystal_description block
_exptl_crystal_F_000 968
_exptl_crystal_size_max 0.32
_exptl_crystal_size_mid 0.20
_exptl_crystal_size_min 0.16
_refine_diff_density_max 0.355
_refine_diff_density_min -0.230
_refine_ls_extinction_method none
_refine_ls_goodness_of_fit_ref 0.999
_refine_ls_hydrogen_treatment mixed
_refine_ls_matrix_type full
_refine_ls_number_parameters 598
_refine_ls_number_reflns 5939
_refine_ls_number_restraints 1
_refine_ls_restrained_S_all 0.999
_refine_ls_R_factor_all 0.0507
_refine_ls_R_factor_gt 0.0410
_refine_ls_shift/su_max 0.001
_refine_ls_shift/su_mean 0.000
_refine_ls_structure_factor_coef Fsqd
_refine_ls_weighting_details 'calc w=1/[\s^2^(Fo^2^)+(0.0633P)^2^] where P=(Fo^2^+2Fc^2^)/3'
_refine_ls_weighting_scheme calc
_refine_ls_wR_factor_gt 0.0971
_refine_ls_wR_factor_ref 0.1037
_reflns_number_gt 4809
_reflns_number_total 5939
_reflns_threshold_expression I>2\s(I)
_cod_data_source_file cv2074.cif
_cod_data_source_block I
_cod_depositor_comments
;
The following automatic conversions were performed:
'_symmetry_cell_setting' value 'Monoclinic' changed to 'monoclinic'
according to '/home/saulius/struct/CIF-dictionaries/cif_core.dic'
dictionary named 'cif_core.dic' version 2.4.1 from 2010-06-29.

Automatic conversion script
Id: cif_fix_enum 1527 2010-12-29 10:47:43Z saulius 

The following automatic conversions were performed:

'_symmetry_cell_setting' value 'Monoclinic' changed to 'monoclinic'
according to /home/saulius/struct/CIF-dictionaries/cif_core.dic
dictionary named 'cif_core.dic' version 2.4.1 from 2010-06-29.

Automatic conversion script
Id: cif_fix_values 1715 2011-07-08 13:25:40Z adriana 
;
_cod_original_sg_symbol_Hall '-P 2ybc'
_cod_original_sg_symbol_H-M 'P 21'
_cod_database_code 2209817
_cod_database_fobs_code 2209817

loop_
_symmetry_equiv_pos_as_xyz
'x, y, z'
'-x, y+1/2, -z'

loop_
_atom_site_type_symbol
_atom_site_label
_atom_site_fract_x
_atom_site_fract_y
_atom_site_fract_z
_atom_site_U_iso_or_equiv
_atom_site_adp_type
_atom_site_calc_flag
_atom_site_refinement_flags
_atom_site_occupancy
O O1 0.91593(10) 0.3987(2) 0.53454(5) 0.0196(3) Uani d . 1
O O2 1.02030(11) 0.6998(3) 0.65133(5) 0.0271(4) Uani d . 1
O O3 1.08587(11) 0.6557(3) 0.57443(6) 0.0296(5) Uani d . 1
O O4 0.76486(11) 0.7683(2) 0.54200(6) 0.0199(4) Uani d . 1
O O5 0.65579(11) 0.5508(2) 0.50069(6) 0.0215(4) Uani d . 1
O O6 0.75627(10) 0.3427(2) 0.57202(5) 0.0177(3) Uani d . 1
O O7 0.89507(11) 0.2272(3) 0.69972(6) 0.0258(4) Uani d . 1
H H7 0.913(2) 0.240(5) 0.7300(10) 0.039 Uiso d . 1
O O8 0.88326(11) 0.2509(3) 0.79662(6) 0.0263(4) Uani d . 1
O O9 0.58285(11) 0.0076(3) 0.96376(5) 0.0192(3) Uani d . 1
O O10 0.48277(11) 0.2354(3) 0.85229(6) 0.0289(4) Uani d . 1
O O11 0.41827(11) 0.2964(3) 0.92771(5) 0.0250(4) Uani d . 1
O O12 0.73800(11) 0.3717(2) 0.95802(5) 0.0199(3) Uani d . 1
O O13 0.84706(11) 0.1416(3) 0.99473(6) 0.0219(4) Uani d . 1
O O14 0.73971(10) -0.0635(2) 0.92468(5) 0.0176(3) Uani d . 1
O O15 0.59794(11) -0.2747(3) 0.79814(6) 0.0221(4) Uani d . 1
H H15 0.579(2) -0.282(5) 0.7684(10) 0.033 Uiso d . 1
O O16 0.61340(11) -0.3151(3) 0.70180(6) 0.0252(4) Uani d . 1
C C1 0.92996(16) 0.6050(4) 0.52297(8) 0.0186(5) Uani d . 1
H H1 0.9790 0.6131 0.4949 0.022 Uiso calc R 1
C C2 0.82470(16) 0.6815(4) 0.50394(8) 0.0194(5) Uani d . 1
H H2 0.8308 0.7704 0.4745 0.023 Uiso calc R 1
C C3 0.76042(15) 0.4975(4) 0.49166(8) 0.0194(5) Uani d . 1
H H3 0.7679 0.4579 0.4561 0.023 Uiso calc R 1
C C4 0.80899(15) 0.3417(4) 0.52716(8) 0.0193(5) Uani d . 1
H H4 0.8044 0.2080 0.5115 0.023 Uiso calc R 1
C C5 0.97909(15) 0.7186(4) 0.56669(8) 0.0214(5) Uani d . 1
H H5 0.9783 0.8626 0.5585 0.026 Uiso calc R 1
C C6 0.93160(16) 0.6890(4) 0.61768(7) 0.0204(5) Uani d . 1
H H6A 0.8804 0.7942 0.6246 0.024 Uiso calc R 1
H H6B 0.8967 0.5591 0.6197 0.024 Uiso calc R 1
C C7 1.10545(17) 0.6165(5) 0.62707(9) 0.0283(6) Uani d . 1
C C8 1.11021(19) 0.3940(5) 0.63521(10) 0.0352(7) Uani d . 1
H H8A 1.1232 0.3664 0.6707 0.053 Uiso calc R 1
H H8B 1.1669 0.3382 0.6161 0.053 Uiso calc R 1
H H8C 1.0435 0.3345 0.6241 0.053 Uiso calc R 1
C C9 1.20460(18) 0.7193(6) 0.64393(9) 0.0407(7) Uani d . 1
H H9A 1.1980 0.8610 0.6372 0.061 Uiso calc R 1
H H9B 1.2634 0.6658 0.6258 0.061 Uiso calc R 1
H H9C 1.2171 0.6981 0.6797 0.061 Uiso calc R 1
C C10 0.65674(16) 0.7317(4) 0.52891(8) 0.0218(5) Uani d . 1
C C11 0.59823(16) 0.7074(4) 0.57620(8) 0.0249(5) Uani d . 1
H H11A 0.6257 0.5926 0.5946 0.037 Uiso calc R 1
H H11B 0.5237 0.6877 0.5679 0.037 Uiso calc R 1
H H11C 0.6073 0.8260 0.5968 0.037 Uiso calc R 1
C C12 0.61268(18) 0.8966(4) 0.49570(9) 0.0312(6) Uani d . 1
H H12A 0.6117 1.0201 0.5147 0.047 Uiso calc R 1
H H12B 0.5413 0.8628 0.4842 0.047 Uiso calc R 1
H H12C 0.6567 0.9128 0.4669 0.047 Uiso calc R 1
C C13 0.79383(16) 0.1888(4) 0.60520(8) 0.0194(5) Uani d . 1
H H13A 0.8698 0.2057 0.6125 0.023 Uiso calc R 1
H H13B 0.7826 0.0582 0.5894 0.023 Uiso calc R 1
C C14 0.73549(16) 0.2002(4) 0.65257(8) 0.0173(4) Uani d . 1
C C15 0.78955(15) 0.2165(4) 0.69860(8) 0.0184(4) Uani d . 1
C C16 0.73270(15) 0.2205(4) 0.74268(8) 0.0176(4) Uani d . 1
C C17 0.62358(15) 0.2100(4) 0.74022(8) 0.0186(4) Uani d . 1
H H17 0.5865 0.2128 0.7702 0.022 Uiso calc R 1
C C18 0.56744(15) 0.1954(4) 0.69456(8) 0.0180(5) Uani d . 1
C C19 0.62634(16) 0.1927(4) 0.65201(8) 0.0185(5) Uani d . 1
H H19 0.5900 0.1851 0.6206 0.022 Uiso calc R 1
C C20 0.78781(16) 0.2378(4) 0.79084(8) 0.0224(5) Uani d . 1
H H20 0.7472 0.2390 0.8198 0.027 Uiso calc R 1
C C21 0.44747(16) 0.1876(4) 0.69335(8) 0.0214(5) Uani d . 1
C C22 0.41108(18) 0.0097(4) 0.72357(10) 0.0314(6) Uani d . 1
H H22A 0.3344 0.0065 0.7231 0.047 Uiso calc R 1
H H22B 0.4383 0.0212 0.7580 0.047 Uiso calc R 1
H H22C 0.4373 -0.1122 0.7089 0.047 Uiso calc R 1
C C23 0.40579(18) 0.3771(4) 0.71705(10) 0.0315(6) Uani d . 1
H H23A 0.4252 0.4914 0.6970 0.047 Uiso calc R 1
H H23B 0.4362 0.3911 0.7509 0.047 Uiso calc R 1
H H23C 0.3294 0.3697 0.7183 0.047 Uiso calc R 1
C C24 0.40202(17) 0.1704(5) 0.64015(9) 0.0343(7) Uani d . 1
H H24A 0.4279 0.0495 0.6248 0.051 Uiso calc R 1
H H24B 0.4235 0.2850 0.6207 0.051 Uiso calc R 1
H H24C 0.3255 0.1658 0.6407 0.051 Uiso calc R 1
C C25 0.57271(15) 0.2129(4) 0.97700(8) 0.0181(4) Uani d . 1
H H25 0.5236 0.2220 1.0050 0.022 Uiso calc R 1
C C26 0.67982(16) 0.2804(4) 0.99632(8) 0.0198(5) Uani d . 1
H H26 0.6761 0.3646 1.0268 0.024 Uiso calc R 1
C C27 0.74244(15) 0.0923(4) 1.00574(8) 0.0186(5) Uani d . 1
H H27 0.7379 0.0491 1.0412 0.022 Uiso calc R 1
C C28 0.68843(15) -0.0578(4) 0.97029(8) 0.0180(5) Uani d . 1
H H28 0.6900 -0.1917 0.9860 0.022 Uiso calc R 1
C C29 0.52813(15) 0.3369(4) 0.93401(7) 0.0188(5) Uani d . 1
H H29 0.5382 0.4799 0.9421 0.023 Uiso calc R 1
C C30 0.57120(16) 0.2942(4) 0.88228(7) 0.0193(5) Uani d . 1
H H30A 0.6038 0.4139 0.8685 0.023 Uiso calc R 1
H H30B 0.6241 0.1875 0.8843 0.023 Uiso calc R 1
C C31 0.39389(17) 0.3107(5) 0.87526(9) 0.0312(6) Uani d . 1
C C32 0.3010(2) 0.1842(7) 0.86324(11) 0.0557(11) Uani d . 1
H H32A 0.2868 0.1836 0.8271 0.084 Uiso calc R 1
H H32B 0.2400 0.2367 0.8799 0.084 Uiso calc R 1
H H32C 0.3150 0.0492 0.8748 0.084 Uiso calc R 1
C C33 0.3774(2) 0.5282(5) 0.86059(9) 0.0389(7) Uani d . 1
H H33A 0.4405 0.6039 0.8697 0.058 Uiso calc R 1
H H33B 0.3179 0.5818 0.8782 0.058 Uiso calc R 1
H H33C 0.3632 0.5376 0.8246 0.058 Uiso calc R 1
C C34 0.84638(16) 0.3301(4) 0.96909(8) 0.0203(5) Uani d . 1
C C35 0.89372(17) 0.4858(4) 1.00377(9) 0.0299(6) Uani d . 1
H H35A 0.8940 0.6135 0.9866 0.045 Uiso calc R 1
H H35B 0.9656 0.4485 1.0135 0.045 Uiso calc R 1
H H35C 0.8521 0.4960 1.0336 0.045 Uiso calc R 1
C C36 0.90176(17) 0.3086(4) 0.92078(8) 0.0253(5) Uani d . 1
H H36A 0.8719 0.1970 0.9019 0.038 Uiso calc R 1
H H36B 0.9764 0.2851 0.9279 0.038 Uiso calc R 1
H H36C 0.8929 0.4298 0.9012 0.038 Uiso calc R 1
C C37 0.69266(16) -0.2076(4) 0.89179(8) 0.0210(5) Uani d . 1
H H37A 0.6201 -0.1676 0.8825 0.025 Uiso calc R 1
H H37B 0.6901 -0.3369 0.9089 0.025 Uiso calc R 1
C C38 0.75537(16) -0.2256(3) 0.84562(8) 0.0171(5) Uani d . 1
C C39 0.70394(15) -0.2600(4) 0.79991(8) 0.0173(5) Uani d . 1
C C40 0.76215(15) -0.2783(4) 0.75646(8) 0.0178(4) Uani d . 1
C C41 0.87189(16) -0.2680(4) 0.76004(8) 0.0191(5) Uani d . 1
H H41 0.9107 -0.2817 0.7307 0.023 Uiso calc R 1
C C42 0.92517(16) -0.2382(3) 0.80565(8) 0.0192(5) Uani d . 1
C C43 0.86457(16) -0.2152(3) 0.84735(8) 0.0184(5) Uani d . 1
H H43 0.8994 -0.1913 0.8786 0.022 Uiso calc R 1
C C44 0.70873(16) -0.3062(4) 0.70828(8) 0.0217(5) Uani d . 1
H H44 0.7504 -0.3184 0.6799 0.026 Uiso calc R 1
C C45 1.04541(16) -0.2330(4) 0.80789(9) 0.0220(5) Uani d . 1
C C46 1.08826(17) -0.1983(5) 0.86128(9) 0.0317(6) Uani d . 1
H H46A 1.0654 -0.3056 0.8828 0.047 Uiso calc R 1
H H46B 1.0618 -0.0723 0.8736 0.047 Uiso calc R 1
H H46C 1.1649 -0.1948 0.8616 0.047 Uiso calc R 1
C C47 1.08636(18) -0.4316(4) 0.78949(10) 0.0322(6) Uani d . 1
H H47A 1.1630 -0.4306 0.7911 0.048 Uiso calc R 1
H H47B 1.0613 -0.4533 0.7550 0.048 Uiso calc R 1
H H47C 1.0609 -0.5379 0.8106 0.048 Uiso calc R 1
C C48 1.08484(17) -0.0666(5) 0.77467(9) 0.0296(6) Uani d . 1
H H48A 1.1615 -0.0678 0.7753 0.044 Uiso calc R 1
H H48B 1.0603 0.0607 0.7870 0.044 Uiso calc R 1
H H48C 1.0579 -0.0865 0.7404 0.044 Uiso calc R 1

loop_
_atom_site_aniso_label
_atom_site_aniso_U_11
_atom_site_aniso_U_22
_atom_site_aniso_U_33
_atom_site_aniso_U_12
_atom_site_aniso_U_13
_atom_site_aniso_U_23
O1 0.0167(7) 0.0188(9) 0.0236(8) -0.0002(6) 0.0040(6) -0.0004(7)
O2 0.0225(8) 0.0409(11) 0.0179(8) 0.0003(9) -0.0002(6) -0.0010(8)
O3 0.0160(7) 0.0532(14) 0.0198(8) -0.0020(8) 0.0033(6) -0.0026(8)
O4 0.0197(7) 0.0206(9) 0.0193(8) 0.0015(6) -0.0005(6) -0.0024(6)
O5 0.0175(7) 0.0251(9) 0.0217(8) 0.0006(7) -0.0027(6) -0.0058(7)
O6 0.0187(7) 0.0192(8) 0.0154(7) 0.0017(6) 0.0051(6) 0.0012(7)
O7 0.0152(7) 0.0402(11) 0.0222(8) -0.0023(8) 0.0021(6) 0.0003(9)
O8 0.0203(7) 0.0352(11) 0.0233(9) 0.0001(8) -0.0017(7) 0.0017(8)
O9 0.0152(7) 0.0200(8) 0.0224(8) -0.0001(6) 0.0028(6) -0.0011(7)
O10 0.0243(8) 0.0415(11) 0.0209(8) -0.0042(9) 0.0008(6) -0.0109(8)
O11 0.0149(7) 0.0405(11) 0.0197(8) 0.0006(7) 0.0024(6) 0.0006(8)
O12 0.0163(7) 0.0214(9) 0.0220(8) -0.0024(7) -0.0001(6) 0.0029(7)
O13 0.0163(7) 0.0271(9) 0.0220(8) 0.0002(7) -0.0008(6) 0.0037(7)
O14 0.0180(6) 0.0195(8) 0.0156(7) -0.0025(6) 0.0043(6) -0.0021(6)
O15 0.0149(7) 0.0319(9) 0.0196(8) -0.0002(8) 0.0010(6) -0.0001(8)
O16 0.0216(8) 0.0315(11) 0.0222(8) -0.0010(8) -0.0022(7) 0.0009(8)
C1 0.0184(9) 0.0205(12) 0.0170(11) -0.0040(9) 0.0022(8) 0.0001(9)
C2 0.0224(10) 0.0224(13) 0.0135(11) -0.0013(10) 0.0026(8) 0.0016(9)
C3 0.0198(10) 0.0234(12) 0.0150(10) -0.0002(9) 0.0014(8) -0.0026(9)
C4 0.0187(10) 0.0225(12) 0.0168(11) -0.0023(9) 0.0038(8) -0.0030(9)
C5 0.0189(10) 0.0261(12) 0.0194(11) -0.0032(10) 0.0022(8) 0.0000(11)
C6 0.0204(10) 0.0247(13) 0.0161(11) -0.0004(10) 0.0015(8) -0.0021(10)
C7 0.0203(11) 0.0455(17) 0.0189(12) 0.0003(12) 0.0002(9) -0.0030(12)
C8 0.0297(12) 0.0391(17) 0.0369(15) 0.0044(13) 0.0038(11) -0.0008(13)
C9 0.0254(12) 0.063(2) 0.0335(15) -0.0135(15) -0.0027(11) 0.0017(16)
C10 0.0193(10) 0.0221(12) 0.0237(12) 0.0010(10) -0.0022(9) -0.0023(10)
C11 0.0215(10) 0.0287(13) 0.0245(12) 0.0028(11) 0.0003(9) -0.0042(11)
C12 0.0301(12) 0.0321(15) 0.0309(14) 0.0083(12) -0.0067(11) 0.0035(12)
C13 0.0225(10) 0.0164(12) 0.0194(11) 0.0020(9) 0.0029(9) 0.0007(9)
C14 0.0203(9) 0.0129(11) 0.0189(11) -0.0003(9) 0.0045(8) 0.0001(9)
C15 0.0172(9) 0.0150(11) 0.0232(11) -0.0003(10) 0.0038(8) 0.0028(10)
C16 0.0181(9) 0.0167(11) 0.0182(11) -0.0006(10) 0.0017(8) 0.0021(10)
C17 0.0183(9) 0.0183(11) 0.0194(11) -0.0001(10) 0.0039(8) 0.0021(10)
C18 0.0182(10) 0.0149(11) 0.0209(11) 0.0005(10) 0.0008(8) 0.0023(10)
C19 0.0204(10) 0.0180(12) 0.0172(10) 0.0021(9) 0.0004(8) -0.0008(9)
C20 0.0233(10) 0.0235(13) 0.0206(11) 0.0007(11) 0.0032(9) 0.0040(10)
C21 0.0166(9) 0.0237(13) 0.0239(12) 0.0001(10) -0.0002(9) -0.0012(10)
C22 0.0187(11) 0.0289(15) 0.0465(16) -0.0040(11) 0.0005(11) 0.0068(13)
C23 0.0198(10) 0.0324(16) 0.0426(15) 0.0048(11) 0.0027(11) -0.0068(13)
C24 0.0192(10) 0.052(2) 0.0310(14) 0.0010(12) -0.0016(10) -0.0038(13)
C25 0.0172(9) 0.0195(11) 0.0179(11) 0.0012(10) 0.0051(8) -0.0003(9)
C26 0.0220(10) 0.0223(13) 0.0153(11) -0.0004(10) 0.0018(9) -0.0007(9)
C27 0.0164(9) 0.0240(12) 0.0155(11) 0.0007(9) 0.0008(8) 0.0014(9)
C28 0.0170(9) 0.0215(12) 0.0158(10) 0.0017(9) 0.0051(8) 0.0046(9)
C29 0.0149(9) 0.0243(12) 0.0175(10) 0.0007(9) 0.0023(8) 0.0000(10)
C30 0.0190(9) 0.0216(12) 0.0174(11) 0.0013(9) 0.0022(8) 0.0013(9)
C31 0.0199(11) 0.0546(19) 0.0191(12) -0.0010(13) 0.0006(9) -0.0011(13)
C32 0.0324(14) 0.092(3) 0.0426(18) -0.0242(18) -0.0015(13) -0.0113(19)
C33 0.0313(13) 0.058(2) 0.0276(14) 0.0159(14) 0.0030(11) 0.0058(14)
C34 0.0174(9) 0.0200(12) 0.0234(12) -0.0010(9) -0.0018(9) 0.0014(10)
C35 0.0249(11) 0.0329(15) 0.0318(13) -0.0063(11) -0.0022(10) -0.0022(12)
C36 0.0226(10) 0.0312(14) 0.0222(12) -0.0022(11) 0.0031(9) 0.0042(11)
C37 0.0227(10) 0.0184(12) 0.0222(12) -0.0061(10) 0.0042(9) -0.0029(9)
C38 0.0193(9) 0.0155(12) 0.0167(11) -0.0020(9) 0.0032(8) 0.0000(8)
C39 0.0150(9) 0.0147(11) 0.0224(11) 0.0011(9) 0.0031(8) 0.0025(9)
C40 0.0180(9) 0.0166(11) 0.0189(11) 0.0004(10) 0.0006(8) -0.0001(10)
C41 0.0177(9) 0.0192(12) 0.0207(11) 0.0015(10) 0.0035(8) -0.0016(10)
C42 0.0156(9) 0.0189(13) 0.0232(12) 0.0009(9) 0.0019(9) -0.0011(9)
C43 0.0193(9) 0.0168(12) 0.0191(11) -0.0018(9) -0.0007(9) -0.0015(9)
C44 0.0203(10) 0.0215(13) 0.0233(12) -0.0005(10) 0.0014(9) 0.0009(10)
C45 0.0159(9) 0.0258(14) 0.0245(12) -0.0015(9) 0.0003(9) -0.0048(10)
C46 0.0185(10) 0.0418(17) 0.0342(14) -0.0029(12) -0.0040(10) -0.0051(13)
C47 0.0208(11) 0.0310(16) 0.0446(16) 0.0044(11) -0.0009(11) -0.0090(13)
C48 0.0182(10) 0.0383(16) 0.0327(14) -0.0063(11) 0.0044(10) -0.0010(13)

loop_
_atom_type_symbol
_atom_type_description
_atom_type_scat_dispersion_real
_atom_type_scat_dispersion_imag
_atom_type_scat_source
C C 0.0033 0.0000 'International Tables Vol C Tables 4.2.6.8 and 6.1.1.4'
H H 0.0000 0.0000 'International Tables Vol C Tables 4.2.6.8 and 6.1.1.4'
O O 0.0106 0.0000 'International Tables Vol C Tables 4.2.6.8 and 6.1.1.4'

loop_
_geom_angle_atom_site_label_1
_geom_angle_atom_site_label_2
_geom_angle_atom_site_label_3
_geom_angle
C4 O1 C1 110.96(16)
C7 O2 C6 107.28(17)
C5 O3 C7 108.89(16)
C2 O4 C10 106.89(16)
C3 O5 C10 108.51(16)
C4 O6 C13 111.59(16)
C15 O7 H7 105.5(19)
C28 O9 C25 111.28(16)
C31 O10 C30 106.76(18)
C31 O11 C29 106.21(16)
C26 O12 C34 106.83(16)
C27 O13 C34 108.45(16)
C28 O14 C37 110.84(16)
C39 O15 H15 106.7(18)
O1 C1 C2 106.72(17)
O1 C1 C5 112.01(19)
C2 C1 C5 115.1(2)
O1 C1 H1 107.6
C2 C1 H1 107.6
C5 C1 H1 107.6
O4 C2 C1 113.15(16)
O4 C2 C3 101.15(17)
C1 C2 C3 105.04(19)
O4 C2 H2 112.3
C1 C2 H2 112.3
C3 C2 H2 112.3
O5 C3 C2 105.09(19)
O5 C3 C4 115.56(18)
C2 C3 C4 103.00(16)
O5 C3 H3 110.9
C2 C3 H3 110.9
C4 C3 H3 110.9
O6 C4 O1 111.58(16)
O6 C4 C3 109.49(17)
O1 C4 C3 105.27(18)
O6 C4 H4 110.1
O1 C4 H4 110.1
C3 C4 H4 110.1
O3 C5 C1 108.94(19)
O3 C5 C6 103.74(16)
C1 C5 C6 117.27(19)
O3 C5 H5 108.9
C1 C5 H5 108.9
C6 C5 H5 108.9
O2 C6 C5 103.16(16)
O2 C6 H6A 111.1
C5 C6 H6A 111.1
O2 C6 H6B 111.1
C5 C6 H6B 111.1
H6A C6 H6B 109.1
O2 C7 O3 105.62(18)
O2 C7 C9 109.5(2)
O3 C7 C9 108.8(2)
O2 C7 C8 110.9(2)
O3 C7 C8 109.0(2)
C9 C7 C8 112.7(2)
C7 C8 H8A 109.5
C7 C8 H8B 109.5
H8A C8 H8B 109.5
C7 C8 H8C 109.5
H8A C8 H8C 109.5
H8B C8 H8C 109.5
C7 C9 H9A 109.5
C7 C9 H9B 109.5
H9A C9 H9B 109.5
C7 C9 H9C 109.5
H9A C9 H9C 109.5
H9B C9 H9C 109.5
O4 C10 O5 105.38(17)
O4 C10 C11 108.44(17)
O5 C10 C11 110.8(2)
O4 C10 C12 110.4(2)
O5 C10 C12 108.63(17)
C11 C10 C12 112.9(2)
C10 C11 H11A 109.5
C10 C11 H11B 109.5
H11A C11 H11B 109.5
C10 C11 H11C 109.5
H11A C11 H11C 109.5
H11B C11 H11C 109.5
C10 C12 H12A 109.5
C10 C12 H12B 109.5
H12A C12 H12B 109.5
C10 C12 H12C 109.5
H12A C12 H12C 109.5
H12B C12 H12C 109.5
O6 C13 C14 108.80(18)
O6 C13 H13A 109.9
C14 C13 H13A 109.9
O6 C13 H13B 109.9
C14 C13 H13B 109.9
H13A C13 H13B 108.3
C19 C14 C15 118.28(19)
C19 C14 C13 121.14(18)
C15 C14 C13 120.58(18)
O7 C15 C14 119.00(19)
O7 C15 C16 121.68(18)
C14 C15 C16 119.32(18)
C17 C16 C15 120.26(18)
C17 C16 C20 119.78(19)
C15 C16 C20 119.96(19)
C16 C17 C18 121.58(19)
C16 C17 H17 119.2
C18 C17 H17 119.2
C19 C18 C17 116.38(18)
C19 C18 C21 123.58(18)
C17 C18 C21 120.03(19)
C18 C19 C14 124.17(18)
C18 C19 H19 117.9
C14 C19 H19 117.9
O8 C20 C16 124.4(2)
O8 C20 H20 117.8
C16 C20 H20 117.8
C24 C21 C18 111.61(18)
C24 C21 C22 108.8(2)
C18 C21 C22 109.78(19)
C24 C21 C23 109.0(2)
C18 C21 C23 108.90(19)
C22 C21 C23 108.7(2)
C21 C22 H22A 109.5
C21 C22 H22B 109.5
H22A C22 H22B 109.5
C21 C22 H22C 109.5
H22A C22 H22C 109.5
H22B C22 H22C 109.5
C21 C23 H23A 109.5
C21 C23 H23B 109.5
H23A C23 H23B 109.5
C21 C23 H23C 109.5
H23A C23 H23C 109.5
H23B C23 H23C 109.5
C21 C24 H24A 109.5
C21 C24 H24B 109.5
H24A C24 H24B 109.5
C21 C24 H24C 109.5
H24A C24 H24C 109.5
H24B C24 H24C 109.5
O9 C25 C26 106.65(17)
O9 C25 C29 112.30(18)
C26 C25 C29 113.68(19)
O9 C25 H25 108.0
C26 C25 H25 108.0
C29 C25 H25 108.0
O12 C26 C25 111.77(17)
O12 C26 C27 101.37(17)
C25 C26 C27 105.53(19)
O12 C26 H26 112.5
C25 C26 H26 112.5
C27 C26 H26 112.5
O13 C27 C26 105.22(18)
O13 C27 C28 115.52(18)
C26 C27 C28 103.24(16)
O13 C27 H27 110.8
C26 C27 H27 110.8
C28 C27 H27 110.8
O14 C28 O9 111.72(15)
O14 C28 C27 110.05(17)
O9 C28 C27 105.77(18)
O14 C28 H28 109.7
O9 C28 H28 109.7
C27 C28 H28 109.7
O11 C29 C25 108.77(18)
O11 C29 C30 103.81(16)
C25 C29 C30 116.39(19)
O11 C29 H29 109.2
C25 C29 H29 109.2
C30 C29 H29 109.2
O10 C30 C29 105.09(16)
O10 C30 H30A 110.7
C29 C30 H30A 110.7
O10 C30 H30B 110.7
C29 C30 H30B 110.7
H30A C30 H30B 108.8
O10 C31 O11 104.82(18)
O10 C31 C32 110.3(3)
O11 C31 C32 108.4(2)
O10 C31 C33 109.9(2)
O11 C31 C33 109.8(2)
C32 C31 C33 113.2(2)
C31 C32 H32A 109.5
C31 C32 H32B 109.5
H32A C32 H32B 109.5
C31 C32 H32C 109.5
H32A C32 H32C 109.5
H32B C32 H32C 109.5
C31 C33 H33A 109.5
C31 C33 H33B 109.5
H33A C33 H33B 109.5
C31 C33 H33C 109.5
H33A C33 H33C 109.5
H33B C33 H33C 109.5
O12 C34 O13 105.10(17)
O12 C34 C36 108.75(17)
O13 C34 C36 109.2(2)
O12 C34 C35 110.53(19)
O13 C34 C35 108.97(17)
C36 C34 C35 113.9(2)
C34 C35 H35A 109.5
C34 C35 H35B 109.5
H35A C35 H35B 109.5
C34 C35 H35C 109.5
H35A C35 H35C 109.5
H35B C35 H35C 109.5
C34 C36 H36A 109.5
C34 C36 H36B 109.5
H36A C36 H36B 109.5
C34 C36 H36C 109.5
H36A C36 H36C 109.5
H36B C36 H36C 109.5
O14 C37 C38 109.77(17)
O14 C37 H37A 109.7
C38 C37 H37A 109.7
O14 C37 H37B 109.7
C38 C37 H37B 109.7
H37A C37 H37B 108.2
C39 C38 C43 118.5(2)
C39 C38 C37 119.44(18)
C43 C38 C37 122.03(18)
O15 C39 C38 118.80(19)
O15 C39 C40 121.36(18)
C38 C39 C40 119.84(18)
C41 C40 C39 119.64(18)
C41 C40 C44 120.20(19)
C39 C40 C44 120.15(18)
C42 C41 C40 121.5(2)
C42 C41 H41 119.3
C40 C41 H41 119.3
C43 C42 C41 117.00(19)
C43 C42 C45 123.45(18)
C41 C42 C45 119.56(19)
C42 C43 C38 123.53(19)
C42 C43 H43 118.2
C38 C43 H43 118.2
O16 C44 C40 124.4(2)
O16 C44 H44 117.8
C40 C44 H44 117.8
C47 C45 C46 108.8(2)
C47 C45 C48 109.5(2)
C46 C45 C48 108.5(2)
C47 C45 C42 108.71(19)
C46 C45 C42 111.24(19)
C48 C45 C42 110.11(18)
C45 C46 H46A 109.5
C45 C46 H46B 109.5
H46A C46 H46B 109.5
C45 C46 H46C 109.5
H46A C46 H46C 109.5
H46B C46 H46C 109.5
C45 C47 H47A 109.5
C45 C47 H47B 109.5
H47A C47 H47B 109.5
C45 C47 H47C 109.5
H47A C47 H47C 109.5
H47B C47 H47C 109.5
C45 C48 H48A 109.5
C45 C48 H48B 109.5
H48A C48 H48B 109.5
C45 C48 H48C 109.5
H48A C48 H48C 109.5
H48B C48 H48C 109.5

loop_
_geom_bond_atom_site_label_1
_geom_bond_atom_site_label_2
_geom_bond_distance
O1 C4 1.428(2)
O1 C1 1.444(3)
O2 C7 1.407(3)
O2 C6 1.426(2)
O3 C5 1.438(2)
O3 C7 1.451(3)
O4 C2 1.426(3)
O4 C10 1.436(2)
O5 C3 1.415(2)
O5 C10 1.441(3)
O6 C4 1.402(2)
O6 C13 1.442(3)
O7 C15 1.351(2)
O7 H7 0.84(3)
O8 C20 1.228(2)
O9 C28 1.426(2)
O9 C25 1.443(3)
O10 C31 1.409(3)
O10 C30 1.421(2)
O11 C31 1.435(3)
O11 C29 1.435(2)
O12 C26 1.432(3)
O12 C34 1.435(2)
O13 C27 1.421(2)
O13 C34 1.451(3)
O14 C28 1.411(2)
O14 C37 1.433(3)
O15 C39 1.358(2)
O15 H15 0.83(3)
O16 C44 1.227(2)
C1 C2 1.513(3)
C1 C5 1.520(3)
C1 H1 1.0000
C2 C3 1.522(3)
C2 H2 1.0000
C3 C4 1.538(3)
C3 H3 1.0000
C4 H4 1.0000
C5 C6 1.532(3)
C5 H5 1.0000
C6 H6A 0.9900
C6 H6B 0.9900
C7 C9 1.502(3)
C7 C8 1.524(4)
C8 H8A 0.9800
C8 H8B 0.9800
C8 H8C 0.9800
C9 H9A 0.9800
C9 H9B 0.9800
C9 H9C 0.9800
C10 C11 1.507(3)
C10 C12 1.524(4)
C11 H11A 0.9800
C11 H11B 0.9800
C11 H11C 0.9800
C12 H12A 0.9800
C12 H12B 0.9800
C12 H12C 0.9800
C13 C14 1.501(3)
C13 H13A 0.9900
C13 H13B 0.9900
C14 C19 1.396(3)
C14 C15 1.398(3)
C15 C16 1.412(3)
C16 C17 1.396(3)
C16 C20 1.455(3)
C17 C18 1.402(3)
C17 H17 0.9500
C18 C19 1.392(3)
C18 C21 1.534(3)
C19 H19 0.9500
C20 H20 0.9500
C21 C24 1.527(3)
C21 C22 1.535(4)
C21 C23 1.537(4)
C22 H22A 0.9800
C22 H22B 0.9800
C22 H22C 0.9800
C23 H23A 0.9800
C23 H23B 0.9800
C23 H23C 0.9800
C24 H24A 0.9800
C24 H24B 0.9800
C24 H24C 0.9800
C25 C26 1.517(3)
C25 C29 1.521(3)
C25 H25 1.0000
C26 C27 1.521(3)
C26 H26 1.0000
C27 C28 1.539(3)
C27 H27 1.0000
C28 H28 1.0000
C29 C30 1.541(3)
C29 H29 1.0000
C30 H30A 0.9900
C30 H30B 0.9900
C31 C32 1.491(4)
C31 C33 1.538(5)
C32 H32A 0.9800
C32 H32B 0.9800
C32 H32C 0.9800
C33 H33A 0.9800
C33 H33B 0.9800
C33 H33C 0.9800
C34 C36 1.508(3)
C34 C35 1.519(3)
C35 H35A 0.9800
C35 H35B 0.9800
C35 H35C 0.9800
C36 H36A 0.9800
C36 H36B 0.9800
C36 H36C 0.9800
C37 C38 1.506(3)
C37 H37A 0.9900
C37 H37B 0.9900
C38 C39 1.391(3)
C38 C43 1.397(3)
C39 C40 1.413(3)
C40 C41 1.405(3)
C40 C44 1.453(3)
C41 C42 1.394(3)
C41 H41 0.9500
C42 C43 1.394(3)
C42 C45 1.537(3)
C43 H43 0.9500
C44 H44 0.9500
C45 C47 1.532(4)
C45 C46 1.534(3)
C45 C48 1.534(4)
C46 H46A 0.9800
C46 H46B 0.9800
C46 H46C 0.9800
C47 H47A 0.9800
C47 H47B 0.9800
C47 H47C 0.9800
C48 H48A 0.9800
C48 H48B 0.9800
C48 H48C 0.9800

loop_
_geom_hbond_atom_site_label_D
_geom_hbond_atom_site_label_H
_geom_hbond_atom_site_label_A
_geom_hbond_site_symmetry_A
_geom_hbond_distance_DH
_geom_hbond_distance_HA
_geom_hbond_distance_DA
_geom_hbond_angle_DHA
_geom_hbond_publ_flag
O15 H15 O16 . 0.83(3) 1.87(3) 2.617(2) 150(3) yes
O7 H7 O8 . 0.84(3) 1.84(3) 2.618(2) 152(3) yes
C13 H13B O4 1_545 0.99 2.35 3.330(3) 172 yes
C37 H37B O12 1_545 0.99 2.44 3.398(3) 163 yes

loop_
_geom_torsion_atom_site_label_1
_geom_torsion_atom_site_label_2
_geom_torsion_atom_site_label_3
_geom_torsion_atom_site_label_4
_geom_torsion
C4 O1 C1 C2 -3.5(2)
C4 O1 C1 C5 123.40(18)
C10 O4 C2 C1 -148.0(2)
C10 O4 C2 C3 -36.1(2)
O1 C1 C2 O4 93.8(2)
C5 C1 C2 O4 -31.2(3)
O1 C1 C2 C3 -15.7(2)
C5 C1 C2 C3 -140.6(2)
C10 O5 C3 C2 -14.4(2)
C10 O5 C3 C4 98.4(2)
O4 C2 C3 O5 30.8(2)
C1 C2 C3 O5 148.66(17)
O4 C2 C3 C4 -90.62(17)
C1 C2 C3 C4 27.3(2)
C13 O6 C4 O1 -68.2(2)
C13 O6 C4 C3 175.67(17)
C1 O1 C4 O6 -97.7(2)
C1 O1 C4 C3 21.0(2)
O5 C3 C4 O6 -23.5(3)
C2 C3 C4 O6 90.49(19)
O5 C3 C4 O1 -143.57(18)
C2 C3 C4 O1 -29.6(2)
C7 O3 C5 C1 -132.7(2)
C7 O3 C5 C6 -7.0(3)
O1 C1 C5 O3 69.0(2)
C2 C1 C5 O3 -168.88(19)
O1 C1 C5 C6 -48.4(3)
C2 C1 C5 C6 73.8(3)
C7 O2 C6 C5 -34.3(3)
O3 C5 C6 O2 24.7(3)
C1 C5 C6 O2 144.8(2)
C6 O2 C7 O3 30.4(3)
C6 O2 C7 C9 147.5(2)
C6 O2 C7 C8 -87.5(2)
C5 O3 C7 O2 -13.6(3)
C5 O3 C7 C9 -131.1(2)
C5 O3 C7 C8 105.7(2)
C2 O4 C10 O5 28.5(2)
C2 O4 C10 C11 147.2(2)
C2 O4 C10 C12 -88.6(2)
C3 O5 C10 O4 -7.7(2)
C3 O5 C10 C11 -124.79(19)
C3 O5 C10 C12 110.62(19)
C4 O6 C13 C14 179.15(17)
O6 C13 C14 C19 55.7(3)
O6 C13 C14 C15 -125.0(2)
C19 C14 C15 O7 -178.9(2)
C13 C14 C15 O7 1.7(4)
C19 C14 C15 C16 1.4(4)
C13 C14 C15 C16 -178.0(2)
O7 C15 C16 C17 179.7(2)
C14 C15 C16 C17 -0.6(4)
O7 C15 C16 C20 0.4(4)
C14 C15 C16 C20 -179.9(2)
C15 C16 C17 C18 0.0(4)
C20 C16 C17 C18 179.3(2)
C16 C17 C18 C19 -0.2(4)
C16 C17 C18 C21 -179.0(2)
C17 C18 C19 C14 1.1(4)
C21 C18 C19 C14 179.8(2)
C15 C14 C19 C18 -1.7(4)
C13 C14 C19 C18 177.7(2)
C17 C16 C20 O8 -178.8(2)
C15 C16 C20 O8 0.5(4)
C19 C18 C21 C24 1.7(3)
C17 C18 C21 C24 -179.6(2)
C19 C18 C21 C22 122.4(3)
C17 C18 C21 C22 -58.8(3)
C19 C18 C21 C23 -118.7(3)
C17 C18 C21 C23 60.0(3)
C28 O9 C25 C26 -3.4(2)
C28 O9 C25 C29 121.77(17)
C34 O12 C26 C25 -148.42(19)
C34 O12 C26 C27 -36.4(2)
O9 C25 C26 O12 95.1(2)
C29 C25 C26 O12 -29.2(3)
O9 C25 C26 C27 -14.2(2)
C29 C25 C26 C27 -138.54(19)
C34 O13 C27 C26 -12.6(2)
C34 O13 C27 C28 100.6(2)
O12 C26 C27 O13 29.8(2)
C25 C26 C27 O13 146.42(17)
O12 C26 C27 C28 -91.75(17)
C25 C26 C27 C28 24.9(2)
C37 O14 C28 O9 -64.8(2)
C37 O14 C28 C27 178.02(17)
C25 O9 C28 O14 -100.3(2)
C25 O9 C28 C27 19.4(2)
O13 C27 C28 O14 -20.6(3)
C26 C27 C28 O14 93.68(19)
O13 C27 C28 O9 -141.43(18)
C26 C27 C28 O9 -27.1(2)
C31 O11 C29 C25 -146.1(2)
C31 O11 C29 C30 -21.6(3)
O9 C25 C29 O11 74.2(2)
C26 C25 C29 O11 -164.64(18)
O9 C25 C29 C30 -42.6(3)
C26 C25 C29 C30 78.6(3)
C31 O10 C30 C29 21.7(3)
O11 C29 C30 O10 0.2(3)
C25 C29 C30 O10 119.7(2)
C30 O10 C31 O11 -35.8(3)
C30 O10 C31 C32 -152.3(2)
C30 O10 C31 C33 82.2(2)
C29 O11 C31 O10 35.8(3)
C29 O11 C31 C32 153.6(3)
C29 O11 C31 C33 -82.2(2)
C26 O12 C34 O13 29.7(2)
C26 O12 C34 C36 146.5(2)
C26 O12 C34 C35 -87.7(2)
C27 O13 C34 O12 -9.6(2)
C27 O13 C34 C36 -126.14(18)
C27 O13 C34 C35 108.85(19)
C28 O14 C37 C38 -174.24(17)
O14 C37 C38 C39 -144.3(2)
O14 C37 C38 C43 37.8(3)
C43 C38 C39 O15 178.5(2)
C37 C38 C39 O15 0.6(3)
C43 C38 C39 C40 -1.7(3)
C37 C38 C39 C40 -179.6(2)
O15 C39 C40 C41 -178.1(2)
C38 C39 C40 C41 2.1(4)
O15 C39 C40 C44 2.3(4)
C38 C39 C40 C44 -177.5(2)
C39 C40 C41 C42 -0.6(4)
C44 C40 C41 C42 179.0(2)
C40 C41 C42 C43 -1.2(4)
C40 C41 C42 C45 178.5(2)
C41 C42 C43 C38 1.6(4)
C45 C42 C43 C38 -178.1(2)
C39 C38 C43 C42 -0.2(4)
C37 C38 C43 C42 177.7(2)
C41 C40 C44 O16 -179.3(2)
C39 C40 C44 O16 0.2(4)
C43 C42 C45 C47 119.3(3)
C41 C42 C45 C47 -60.4(3)
C43 C42 C45 C46 -0.4(3)
C41 C42 C45 C46 179.9(2)
C43 C42 C45 C48 -120.7(2)
C41 C42 C45 C48 59.6(3)

loop_
_cod_related_entry_id
_cod_related_entry_database
_cod_related_entry_code
1 ChemSpider 30655013
